data_1505221
loop_
_publ_author_name
'Wagenaar, Melissa M.'
'Williamson, R. Thomas'
'Ho, Douglas M.'
'Carter, Guy T.'

_publ_section_title
;
 Structure and absolute stereochemistry of 21-hydroxyoligomycin A.
;
_journal_issue 3
_journal_name_full 'Journal of natural products'
_journal_page_first 367
_journal_page_last 371
_journal_paper_doi 10.1021/np060519u
_journal_volume 70
_journal_year 2007
_chemical_absolute_configuration ad
_chemical_compound_source
;
Isolated from Streptomyces cyaneogriseus ssp. noncyanogenus
(LL-F28249).
;
_chemical_formula_iupac
;
C45 H74 O12 . 2(C H Cl3) . 3(C H3 O H)
;
_chemical_formula_moiety
;
C45 H74 O12, 2(C H Cl3), 3(C H4 O)
;
_chemical_formula_structural
;
(C45 H74 O12)  2(C H Cl3)  3(C H3 O H)
;
_chemical_formula_sum 'C50 H88 Cl6 O15'
_chemical_formula_weight 1141.90
_chemical_name_common 'Wyeth CL-118,773 [ L-24525-179-8 ]'
_chemical_name_systematic
;
21-Hydroxyoligomycin A Bis(Chloroform) Tris(Methanol) Solvate
;
_space_group_IT_number 1
_symmetry_cell_setting triclinic
_symmetry_Int_Tables_number 1
_symmetry_space_group_name_Hall 'P 1'
_symmetry_space_group_name_H-M 'P 1'
_atom_sites_solution_hydrogens geom
_atom_sites_solution_primary direct
_atom_sites_solution_secondary difmap
_audit_creation_method SHELXL
_cell_angle_alpha 65.648(1)
_cell_angle_beta 88.150(1)
_cell_angle_gamma 86.102(1)
_cell_formula_units_Z 1
_cell_length_a 10.0874(2)
_cell_length_b 12.5229(2)
_cell_length_c 13.6632(2)
_cell_measurement_reflns_used 43168
_cell_measurement_temperature 200(2)
_cell_measurement_theta_max 27.53
_cell_measurement_theta_min 1.64
_cell_volume 1568.77(5)
_computing_cell_refinement 'DENZO-SMN (Otwinowski & Minor, 1997)'
_computing_data_collection 'COLLECT (Nonius, 1998)'
_computing_data_reduction 'DENZO-SMN (Otwinowski & Minor, 1997)'
_computing_molecular_graphics 'Siemens SHELXTL (Sheldrick, 1996)'
_computing_publication_material
;
Siemens SHELXTL (Sheldrick, 1996), publCIF (Westrip, 2006),
printCIF for Word (IUCr, 2005)
;
_computing_structure_refinement 'Siemens SHELXTL (Sheldrick, 1996)'
_computing_structure_solution 'Siemens SHELXTL (Sheldrick, 1996)'
_diffrn_ambient_temperature 200(2)
_diffrn_measured_fraction_theta_full 0.999
_diffrn_measured_fraction_theta_max 0.999
_diffrn_measurement_device 'Nonius KappaCCD'
_diffrn_measurement_method '\w scans; 900 1.0\% rotations'
_diffrn_radiation_monochromator graphite
_diffrn_radiation_source 'fine-focus sealed tube'
_diffrn_radiation_type 'Mo K\a'
_diffrn_radiation_wavelength 0.71073
_diffrn_reflns_av_R_equivalents 0.0400
_diffrn_reflns_av_sigmaI/netI 0.0456
_diffrn_reflns_limit_h_max 13
_diffrn_reflns_limit_h_min -13
_diffrn_reflns_limit_k_max 16
_diffrn_reflns_limit_k_min -16
_diffrn_reflns_limit_l_max 17
_diffrn_reflns_limit_l_min -17
_diffrn_reflns_number 43168
_diffrn_reflns_theta_full 27.53
_diffrn_reflns_theta_max 27.53
_diffrn_reflns_theta_min 1.64
_diffrn_standards_decay_% 0
_diffrn_standards_number 0
_exptl_absorpt_coefficient_mu 0.331
_exptl_absorpt_correction_type none
_exptl_crystal_colour Colorless
_exptl_crystal_density_diffrn 1.209
_exptl_crystal_density_method 'not measured'
_exptl_crystal_description Needle
_exptl_crystal_F_000 610
_exptl_crystal_size_max 0.25
_exptl_crystal_size_mid 0.24
_exptl_crystal_size_min 0.16
_refine_diff_density_max 0.699
_refine_diff_density_min -0.461
_refine_diff_density_rms 0.051
_refine_ls_abs_structure_details 'Flack H D (1983), Acta Cryst. A39, 876-881'
_refine_ls_abs_structure_Flack 0.01(6)
_refine_ls_extinction_method none
_refine_ls_goodness_of_fit_all 1.034
_refine_ls_goodness_of_fit_ref 1.058
_refine_ls_hydrogen_treatment constr
_refine_ls_matrix_type full
_refine_ls_number_parameters 699
_refine_ls_number_reflns 14376
_refine_ls_number_restraints 15
_refine_ls_restrained_S_all 1.050
_refine_ls_restrained_S_obs 1.058
_refine_ls_R_factor_all 0.0807
_refine_ls_R_factor_gt 0.0603
_refine_ls_shift/su_max 0.001
_refine_ls_shift/su_mean 0.000
_refine_ls_structure_factor_coef Fsqd
_refine_ls_weighting_details 'w=1/[\s^2^(Fo^2^)+(0.0946P)^2^+0.3772P] where P=(Fo^2^+2Fc^2^)/3'
_refine_ls_weighting_scheme calc
_refine_ls_wR_factor_all 0.1738
_refine_ls_wR_factor_ref 0.1539
_reflns_number_gt 11174
_reflns_number_total 14378
_reflns_threshold_expression I>2\s(I)
_cod_data_source_file np060519usi20061023_075322.cif
_cod_data_source_block cl118773
_cod_depositor_comments
;
The following automatic conversions were performed:

'_symmetry_cell_setting' value 'Triclinic' changed to 'triclinic'
according to /home/saulius/struct/CIF-dictionaries/cif_core.dic
dictionary named 'cif_core.dic' version 2.4.1 from 2010-06-29.

Automatic conversion script
Id: cif_fix_values 1715 2011-07-08 13:25:40Z adriana 
;
_cod_database_code 1505221

loop_
_symmetry_equiv_pos_as_xyz
'x, y, z'

loop_
_atom_site_aniso_label
_atom_site_aniso_U_11
_atom_site_aniso_U_22
_atom_site_aniso_U_33
_atom_site_aniso_U_23
_atom_site_aniso_U_13
_atom_site_aniso_U_12
C1 0.0281(12) 0.0480(14) 0.0353(13) -0.0138(11) 0.0069(10) -0.0076(10)
O2 0.0322(10) 0.0553(11) 0.0350(10) -0.0111(8) 0.0028(7) -0.0096(8)
C3 0.0310(14) 0.0502(15) 0.0417(15) -0.0110(12) -0.0008(11) -0.0051(11)
C4 0.041(2) 0.056(2) 0.0376(14) -0.0091(12) -0.0035(11) -0.0066(12)
C5 0.043(2) 0.0489(15) 0.0348(14) -0.0063(12) -0.0059(11) -0.0031(12)
C6 0.043(2) 0.050(2) 0.0350(14) -0.0055(12) -0.0020(11) -0.0118(12)
C7 0.045(2) 0.054(2) 0.0267(12) -0.0068(11) 0.0007(11) -0.0175(12)
C8 0.041(2) 0.055(2) 0.0318(13) -0.0081(12) 0.0000(11) -0.0166(12)
C9 0.043(2) 0.064(2) 0.0350(14) -0.0175(13) 0.0033(12) -0.0127(13)
C10 0.0419(15) 0.0491(14) 0.0368(13) -0.0219(12) 0.0072(11) -0.0084(11)
C11 0.0318(13) 0.0409(13) 0.0370(13) -0.0189(11) 0.0007(10) -0.0061(10)
C12 0.0283(12) 0.0474(14) 0.0370(13) -0.0200(11) -0.0005(10) -0.0045(10)
C13 0.0337(13) 0.0447(13) 0.0327(12) -0.0188(11) 0.0013(10) -0.0050(10)
C14 0.0332(14) 0.0447(14) 0.0461(15) -0.0219(12) 0.0016(11) -0.0015(10)
C15 0.0437(15) 0.0446(14) 0.0415(14) -0.0231(12) -0.0043(11) 0.0016(11)
C16 0.052(2) 0.0430(15) 0.056(2) -0.0264(13) -0.0025(13) -0.0018(12)
C17 0.069(2) 0.0376(14) 0.065(2) -0.0157(14) -0.001(2) -0.0055(14)
C18 0.066(2) 0.044(2) 0.058(2) -0.0151(14) -0.003(2) -0.0152(14)
C19 0.065(2) 0.0371(14) 0.050(2) -0.0102(13) -0.0044(15) -0.0061(13)
C20 0.063(2) 0.0408(14) 0.047(2) -0.0106(13) -0.0040(14) -0.0135(13)
C21 0.063(2) 0.0389(14) 0.042(2) -0.0044(12) -0.0112(14) -0.0096(13)
C22 0.049(2) 0.054(2) 0.0357(14) -0.0118(12) -0.0015(12) -0.0183(13)
C23 0.0361(14) 0.055(2) 0.0340(13) -0.0138(12) -0.0017(11) -0.0062(11)
C24 0.0365(14) 0.053(2) 0.0334(13) -0.0189(12) 0.0010(11) -0.0060(11)
C25 0.0276(12) 0.0503(14) 0.0323(12) -0.0183(11) 0.0018(10) -0.0035(10)
O26 0.0286(9) 0.0554(11) 0.0348(9) -0.0213(8) 0.0023(7) -0.0054(7)
C27 0.0281(12) 0.0546(15) 0.0403(14) -0.0232(12) 0.0055(10) -0.0103(11)
C28 0.0322(14) 0.057(2) 0.046(2) -0.0243(13) 0.0110(11) -0.0148(11)
C29 0.0340(13) 0.0481(14) 0.0330(13) -0.0156(11) 0.0041(10) -0.0049(10)
O30 0.0364(11) 0.0767(15) 0.0487(12) -0.0120(11) -0.0022(9) -0.0153(10)
C31 0.079(3) 0.049(2) 0.053(2) -0.0077(15) 0.005(2) -0.013(2)
O32 0.0558(14) 0.0609(13) 0.0398(11) -0.0037(10) 0.0101(10) -0.0230(10)
C33 0.067(2) 0.069(2) 0.061(2) -0.023(2) -0.018(2) -0.018(2)
O34 0.0596(15) 0.085(2) 0.0460(13) -0.0033(12) 0.0180(11) -0.0093(12)
C35 0.057(2) 0.069(2) 0.048(2) -0.027(2) 0.0107(14) 0.004(2)
O36 0.0414(11) 0.0418(9) 0.0492(11) -0.0192(9) -0.0082(9) -0.0049(8)
C37 0.057(2) 0.054(2) 0.0377(14) -0.0224(13) -0.0012(13) -0.0115(13)
O38 0.0327(10) 0.0488(10) 0.0512(11) -0.0191(9) -0.0024(8) -0.0054(8)
O39 0.0332(11) 0.0551(12) 0.0744(15) -0.0240(12) -0.0050(10) 0.0032(8)
C40 0.070(2) 0.056(2) 0.051(2) -0.0298(15) 0.008(2) 0.0011(15)
O41 0.072(2) 0.0493(11) 0.0455(12) -0.0251(10) -0.0120(10) 0.0017(10)
C42 0.058(2) 0.049(2) 0.076(2) -0.030(2) -0.015(2) 0.0100(14)
C43 0.075(3) 0.081(2) 0.047(2) -0.014(2) 0.006(2) -0.038(2)
C44 0.078(3) 0.138(5) 0.077(3) -0.043(3) 0.020(2) -0.047(3)
O45 0.0542(13) 0.0597(12) 0.0347(10) -0.0177(9) 0.0044(9) -0.0154(10)
C46 0.066(2) 0.055(2) 0.060(2) -0.025(2) 0.016(2) -0.024(2)
C47 0.040(2) 0.060(2) 0.0424(15) -0.0205(13) 0.0082(12) 0.0005(12)
O1' 0.0274(9) 0.0539(11) 0.0408(10) -0.0244(9) 0.0089(7) -0.0116(7)
C3' 0.0281(13) 0.081(2) 0.052(2) -0.036(2) 0.0078(12) -0.0189(13)
C4' 0.039(2) 0.089(2) 0.046(2) -0.035(2) 0.0001(13) -0.0164(15)
C5' 0.040(2) 0.087(2) 0.042(2) -0.038(2) 0.0114(12) -0.0218(14)
C6' 0.0322(13) 0.057(2) 0.0373(13) -0.0273(12) 0.0088(10) -0.0129(11)
C7' 0.051(2) 0.104(3) 0.092(3) -0.074(3) 0.008(2) -0.022(2)
C8' 0.0311(13) 0.059(2) 0.053(2) -0.0338(14) 0.0137(12) -0.0152(11)
C9' 0.0321(13) 0.0513(15) 0.050(2) -0.0280(13) 0.0074(11) -0.0110(11)
C10' 0.034(2) 0.091(3) 0.105(3) -0.063(2) -0.007(2) 0.001(2)
O11' 0.0534(13) 0.0530(11) 0.0558(13) -0.0254(10) 0.0044(10) -0.0213(9)
C1S 0.056(2) 0.075(2) 0.074(2) -0.033(2) 0.012(2) -0.022(2)
O1S 0.0608(14) 0.0555(12) 0.0557(13) -0.0293(11) 0.0036(10) -0.0175(10)
C2S 0.099(4) 0.136(5) 0.067(3) -0.035(3) 0.013(3) -0.033(3)
O2S 0.091(2) 0.123(3) 0.064(2) -0.014(2) 0.005(2) -0.025(2)
C3S 0.104(4) 0.193(7) 0.070(3) -0.069(4) -0.006(3) 0.017(4)
O3S 0.076(2) 0.200(4) 0.067(2) -0.073(2) 0.013(2) -0.012(2)
C4S 0.056(2) 0.128(4) 0.078(3) -0.057(3) 0.016(2) -0.029(2)
Cl1S 0.0563(5) 0.1281(9) 0.0937(8) -0.0630(7) 0.0137(5) -0.0245(5)
Cl2S 0.152(2) 0.190(2) 0.1065(13) -0.0104(13) -0.0025(12) -0.072(2)
Cl3S 0.0856(10) 0.219(2) 0.228(2) -0.170(2) 0.0289(12) -0.0173(11)
C5S 0.195(15) 0.054(5) 0.076(6) -0.047(5) -0.048(8) 0.024(7)
Cl4S 0.161(7) 0.165(6) 0.236(8) -0.148(6) -0.099(6) 0.080(5)
Cl5S 0.283(11) 0.118(3) 0.111(3) -0.056(3) 0.037(5) -0.037(5)
Cl6S 0.127(5) 0.183(6) 0.158(5) -0.126(5) -0.057(4) 0.035(4)
C5T 0.088(7) 0.078(8) 0.106(9) -0.060(7) -0.032(7) 0.011(6)
Cl4T 0.073(2) 0.074(2) 0.076(2) -0.0481(14) -0.0265(13) 0.0212(13)
Cl5T 0.197(6) 0.086(2) 0.098(3) -0.038(2) -0.052(4) -0.021(3)
Cl6T 0.082(3) 0.205(8) 0.155(5) -0.100(5) -0.028(3) 0.028(3)

loop_
_atom_site_label
_atom_site_type_symbol
_atom_site_fract_x
_atom_site_fract_y
_atom_site_fract_z
_atom_site_U_iso_or_equiv
_atom_site_thermal_displace_type
_atom_site_occupancy
_atom_site_calc_flag
_atom_site_refinement_flags
_atom_site_disorder_group
C1 C 0.6029(3) 0.4145(2) 0.6507(2) 0.0381(5) Uani 1 d . .
H1 H 0.6997 0.3914 0.6500 0.046 Uiso 1 calc R .
O2 O 0.5473(2) 0.3459(2) 0.7563(2) 0.0430(4) Uani 1 d . .
C3 C 0.6191(3) 0.3347(2) 0.8415(2) 0.0434(6) Uani 1 d . .
C4 C 0.5538(3) 0.2687(3) 0.9448(2) 0.0480(6) Uani 1 d . .
H4 H 0.6012 0.2538 1.0085 0.058 Uiso 1 calc R .
C5 C 0.4342(3) 0.2288(3) 0.9553(2) 0.0456(6) Uani 1 d . .
H5 H 0.3858 0.2468 0.8913 0.055 Uiso 1 calc R .
C6 C 0.3689(3) 0.1580(3) 1.0586(2) 0.0461(6) Uani 1 d . .
H6 H 0.4241 0.1566 1.1186 0.055 Uiso 1 calc R .
C7 C 0.2304(3) 0.2104(3) 1.0668(2) 0.0444(6) Uani 1 d . .
H7 H 0.1756 0.2108 1.0069 0.053 Uiso 1 calc R .
C8 C 0.2282(3) 0.3370(3) 1.0584(2) 0.0454(6) Uani 1 d . .
H8 H 0.2712 0.3872 0.9890 0.055 Uiso 1 calc R .
C9 C 0.0853(3) 0.3842(3) 1.0585(2) 0.0480(7) Uani 1 d . .
C10 C 0.0353(3) 0.4952(3) 0.9650(2) 0.0411(6) Uani 1 d . .
H10 H 0.0950 0.5589 0.9569 0.049 Uiso 1 calc R .
C11 C 0.0469(3) 0.4731(2) 0.8613(2) 0.0354(5) Uani 1 d . .
H11 H 0.1437 0.4625 0.8472 0.043 Uiso 1 calc R .
C12 C -0.0108(3) 0.5743(2) 0.7617(2) 0.0366(5) Uani 1 d . .
H12 H -0.1060 0.5914 0.7760 0.044 Uiso 1 calc R .
C13 C 0.0645(3) 0.6846(2) 0.7339(2) 0.0360(5) Uani 1 d . .
C14 C -0.0109(3) 0.8063(2) 0.6888(2) 0.0404(6) Uani 1 d . .
C15 C 0.0569(3) 0.8890(2) 0.5848(2) 0.0416(6) Uani 1 d . .
H15 H 0.1547 0.8688 0.5913 0.050 Uiso 1 calc R .
C16 C 0.0331(3) 1.0211(3) 0.5555(3) 0.0481(7) Uani 1 d . .
H16 H 0.0602 1.0358 0.6184 0.058 Uiso 1 calc R .
C17 C 0.1184(4) 1.0937(3) 0.4588(3) 0.0589(8) Uani 1 d . .
H17A H 0.0907 1.0811 0.3957 0.071 Uiso 1 calc R .
H17B H 0.0994 1.1779 0.4427 0.071 Uiso 1 calc R .
C18 C 0.2652(4) 1.0669(3) 0.4726(3) 0.0572(8) Uani 1 d . .
H18 H 0.3052 1.0645 0.5355 0.069 Uiso 1 calc R .
C19 C 0.3423(4) 1.0463(3) 0.4004(3) 0.0529(7) Uani 1 d . .
H19 H 0.2993 1.0513 0.3377 0.064 Uiso 1 calc R .
C20 C 0.4848(4) 1.0169(3) 0.4065(3) 0.0521(7) Uani 1 d . .
H20 H 0.5338 1.0201 0.4633 0.063 Uiso 1 calc R .
C21 C 0.5485(3) 0.9856(3) 0.3341(2) 0.0514(7) Uani 1 d . .
H21 H 0.4977 0.9915 0.2746 0.062 Uiso 1 calc R .
C22 C 0.6902(3) 0.9425(3) 0.3365(2) 0.0479(7) Uani 1 d . .
H22 H 0.7363 0.9557 0.3939 0.057 Uiso 1 calc R .
C23 C 0.6978(3) 0.8089(3) 0.3660(2) 0.0430(6) Uani 1 d . .
H23 H 0.7934 0.7800 0.3723 0.052 Uiso 1 calc R .
C24 C 0.6291(3) 0.7419(2) 0.4708(2) 0.0402(6) Uani 1 d . .
H24A H 0.5337 0.7682 0.4631 0.048 Uiso 1 calc R .
H24B H 0.6660 0.7630 0.5263 0.048 Uiso 1 calc R .
C25 C 0.6403(3) 0.6096(2) 0.5108(2) 0.0363(5) Uani 1 d . .
H25 H 0.7358 0.5831 0.5090 0.044 Uiso 1 calc R .
O26 O 0.5662(2) 0.5804(2) 0.43671(14) 0.0386(4) Uani 1 d . .
C27 C 0.5758(3) 0.4582(3) 0.4558(2) 0.0395(6) Uani 1 d . .
C28 C 0.5300(3) 0.3815(3) 0.5718(2) 0.0437(6) Uani 1 d . .
H28 H 0.4330 0.4005 0.5774 0.052 Uiso 1 calc R .
C29 C 0.5857(3) 0.5456(2) 0.6251(2) 0.0387(5) Uani 1 d . .
H29 H 0.6428 0.5615 0.6755 0.046 Uiso 1 calc R .
O30 O 0.7267(2) 0.3764(2) 0.8328(2) 0.0579(6) Uani 1 d . .
C31 C 0.3614(4) 0.0309(3) 1.0693(3) 0.0644(9) Uani 1 d . .
H31A H 0.3160 -0.0155 1.1365 0.097 Uiso 1 calc R .
H31B H 0.4515 -0.0038 1.0696 0.097 Uiso 1 calc R .
H31C H 0.3119 0.0315 1.0085 0.097 Uiso 1 calc R .
O32 O 0.1740(2) 0.1327(2) 1.1662(2) 0.0571(6) Uani 1 d . .
H32 H 0.1056 0.1660 1.1804 0.086 Uiso 1 calc R .
C33 C 0.3020(4) 0.3458(3) 1.1505(3) 0.0655(9) Uani 1 d . .
H33A H 0.3956 0.3199 1.1489 0.098 Uiso 1 calc R .
H33B H 0.2620 0.2957 1.2191 0.098 Uiso 1 calc R .
H33C H 0.2957 0.4274 1.1426 0.098 Uiso 1 calc R .
O34 O 0.0124(3) 0.3329(3) 1.1336(2) 0.0715(7) Uani 1 d . .
C35 C -0.1049(4) 0.5331(3) 0.9877(3) 0.0575(8) Uani 1 d . .
H35A H -0.1368 0.6034 0.9258 0.086 Uiso 1 calc R .
H35B H -0.1039 0.5505 1.0513 0.086 Uiso 1 calc R .
H35C H -0.1640 0.4696 1.0007 0.086 Uiso 1 calc R .
O36 O -0.0109(2) 0.3656(2) 0.8805(2) 0.0436(4) Uani 1 d . .
H36 H -0.0941 0.3754 0.8814 0.065 Uiso 1 calc R .
C37 C -0.0033(3) 0.5441(3) 0.6639(2) 0.0478(7) Uani 1 d . .
H37A H -0.0366 0.6121 0.6005 0.072 Uiso 1 calc R .
H37B H -0.0577 0.4775 0.6770 0.072 Uiso 1 calc R .
H37C H 0.0892 0.5232 0.6516 0.072 Uiso 1 calc R .
O38 O 0.1841(2) 0.6773(2) 0.7480(2) 0.0445(4) Uani 1 d . .
O39 O -0.1449(2) 0.7957(2) 0.6658(2) 0.0553(5) Uani 1 d . .
H39 H -0.1544 0.8201 0.5991 0.083 Uiso 1 calc R .
C40 C -0.0124(4) 0.8473(3) 0.7799(3) 0.0565(8) Uani 1 d . .
H40A H -0.0456 0.7856 0.8458 0.085 Uiso 1 calc R .
H40B H -0.0705 0.9188 0.7606 0.085 Uiso 1 calc R .
H40C H 0.0779 0.8635 0.7918 0.085 Uiso 1 calc R .
O41 O 0.0086(2) 0.8661(2) 0.4987(2) 0.0536(5) Uani 1 d . .
H41 H 0.0645 0.8219 0.4840 0.080 Uiso 1 calc R .
C42 C -0.1123(4) 1.0643(3) 0.5317(3) 0.0598(8) Uani 1 d . .
H42A H -0.1670 1.0202 0.5941 0.090 Uiso 1 calc R .
H42B H -0.1409 1.0523 0.4692 0.090 Uiso 1 calc R .
H42C H -0.1222 1.1480 0.5163 0.090 Uiso 1 calc R .
C43 C 0.7591(4) 1.0107(4) 0.2294(3) 0.0701(10) Uani 1 d . .
H43A H 0.7141 0.9974 0.1724 0.084 Uiso 1 calc R .
H43B H 0.7468 1.0955 0.2127 0.084 Uiso 1 calc R .
C44 C 0.9022(5) 0.9809(6) 0.2246(4) 0.097(2) Uani 1 d . .
H44A H 0.9379 1.0318 0.1544 0.145 Uiso 1 calc R .
H44B H 0.9158 0.8987 0.2350 0.145 Uiso 1 calc R .
H44C H 0.9483 0.9923 0.2814 0.145 Uiso 1 calc R .
O45 O 0.6389(2) 0.7901(2) 0.2796(2) 0.0496(5) Uani 1 d . .
H45 H 0.6087 0.7230 0.3039 0.074 Uiso 1 calc R .
C46 C 0.5494(4) 0.2501(3) 0.5992(3) 0.0594(8) Uani 1 d . .
H46A H 0.4962 0.2310 0.5504 0.089 Uiso 1 calc R .
H46B H 0.5209 0.2053 0.6735 0.089 Uiso 1 calc R .
H46C H 0.6435 0.2297 0.5913 0.089 Uiso 1 calc R .
C47 C 0.4431(3) 0.5865(3) 0.6379(2) 0.0478(7) Uani 1 d . .
H47A H 0.4085 0.5346 0.7082 0.072 Uiso 1 calc R .
H47B H 0.3880 0.5842 0.5811 0.072 Uiso 1 calc R .
H47C H 0.4409 0.6670 0.6328 0.072 Uiso 1 calc R .
O1' O 0.7091(2) 0.4203(2) 0.44803(14) 0.0388(4) Uani 1 d . .
C3' C 0.4887(3) 0.4505(3) 0.3705(3) 0.0498(7) Uani 1 d . .
H3'A H 0.4004 0.4899 0.3711 0.060 Uiso 1 calc R .
H3'B H 0.4759 0.3670 0.3875 0.060 Uiso 1 calc R .
C4' C 0.5506(3) 0.5080(3) 0.2586(3) 0.0550(8) Uani 1 d . .
H4'A H 0.4972 0.4933 0.2064 0.066 Uiso 1 calc R .
H4'B H 0.5495 0.5940 0.2363 0.066 Uiso 1 calc R .
C5' C 0.6926(3) 0.4599(3) 0.2574(3) 0.0517(7) Uani 1 d . .
H5' H 0.7320 0.5084 0.1859 0.062 Uiso 1 calc R .
C6' C 0.7699(3) 0.4799(3) 0.3428(2) 0.0393(6) Uani 1 d . .
H6' H 0.7664 0.5660 0.3245 0.047 Uiso 1 calc R .
C7' C 0.7025(4) 0.3327(4) 0.2705(4) 0.0706(11) Uani 1 d . .
H7'A H 0.7941 0.3111 0.2565 0.106 Uiso 1 calc R .
H7'B H 0.6427 0.3240 0.2195 0.106 Uiso 1 calc R .
H7'C H 0.6771 0.2813 0.3439 0.106 Uiso 1 calc R .
C8' C 0.9136(3) 0.4339(3) 0.3551(3) 0.0438(6) Uani 1 d . .
H8'A H 0.9548 0.4583 0.2830 0.053 Uiso 1 calc R .
H8'B H 0.9172 0.3470 0.3891 0.053 Uiso 1 calc R .
C9' C 0.9939(3) 0.4774(3) 0.4224(2) 0.0419(6) Uani 1 d . .
H9' H 0.9489 0.4541 0.4939 0.050 Uiso 1 calc R .
C10' C 1.1330(3) 0.4224(4) 0.4418(4) 0.0690(10) Uani 1 d . .
H10A H 1.1827 0.4567 0.4811 0.103 Uiso 1 calc R .
H10B H 1.1769 0.4370 0.3728 0.103 Uiso 1 calc R .
H10C H 1.1301 0.3376 0.4842 0.103 Uiso 1 calc R .
O11' O 0.9946(2) 0.6030(2) 0.3743(2) 0.0523(5) Uani 1 d . .
H11' H 1.0091 0.6263 0.3081 0.078 Uiso 1 calc R .
C1S C 0.2474(4) 0.7779(4) 0.3509(3) 0.0673(9) Uani 1 d . .
H1SA H 0.3190 0.8126 0.3725 0.101 Uiso 1 calc R .
H1SB H 0.1945 0.8400 0.2944 0.101 Uiso 1 calc R .
H1SC H 0.2856 0.7213 0.3238 0.101 Uiso 1 calc R .
O1S O 0.1659(2) 0.7207(2) 0.4397(2) 0.0546(5) Uani 1 d . .
H1SO H 0.1201 0.6741 0.4272 0.082 Uiso 1 calc R .
C2S C 1.1297(6) 0.7361(6) 0.0931(4) 0.102(2) Uani 1 d . .
H2SA H 1.2120 0.6894 0.1238 0.153 Uiso 1 calc R .
H2SB H 1.1345 0.8151 0.0906 0.153 Uiso 1 calc R .
H2SC H 1.1184 0.7415 0.0202 0.153 Uiso 1 calc R .
O2S O 1.0238(4) 0.6832(4) 0.1557(3) 0.0998(11) Uani 1 d . .
H2SO H 0.9527 0.7190 0.1259 0.150 Uiso 1 calc R .
C3S C 0.7031(7) 0.8288(8) 0.0175(5) 0.119(2) Uani 1 d . .
H3SA H 0.7304 0.7858 -0.0264 0.178 Uiso 1 calc R .
H3SB H 0.7098 0.9132 -0.0253 0.178 Uiso 1 calc R .
H3SC H 0.6111 0.8131 0.0415 0.178 Uiso 1 calc R .
O3S O 0.7823(3) 0.7937(5) 0.1029(3) 0.1084(13) Uani 1 d . .
H3SO H 0.7369 0.7882 0.1572 0.163 Uiso 1 calc R .
C4S C 0.4374(4) 0.7435(5) 0.8304(4) 0.0818(13) Uani 1 d . .
H4S H 0.3751 0.7335 0.7797 0.098 Uiso 1 calc R .
Cl1S Cl 0.59343(11) 0.77228(12) 0.76817(10) 0.0863(3) Uani 1 d . .
Cl2S Cl 0.4484(3) 0.6143(2) 0.9461(2) 0.1631(10) Uani 1 d . .
Cl3S Cl 0.3751(2) 0.8599(2) 0.8594(2) 0.1517(9) Uani 1 d . .
C5S C 0.0210(8) 0.1641(8) 0.8146(6) 0.102(5) Uani 0.50 d PD 1
H5S H 0.0244 0.2344 0.8314 0.122 Uiso 0.50 calc PR 1
Cl4S Cl -0.0932(8) 0.1955(8) 0.7121(7) 0.168(4) Uani 0.50 d PD 1
Cl5S Cl -0.0320(9) 0.0468(8) 0.9288(5) 0.168(4) Uani 0.50 d PD 1
Cl6S Cl 0.1789(7) 0.1310(8) 0.7750(6) 0.138(3) Uani 0.50 d PD 1
C5T C 0.0521(7) 0.1829(8) 0.7938(5) 0.084(4) Uani 0.50 d PD 2
H5T H 0.0463 0.2489 0.8173 0.100 Uiso 0.50 calc PR 2
Cl4T Cl -0.0716(5) 0.2093(4) 0.6992(3) 0.0691(8) Uani 0.50 d PD 2
Cl5T Cl 0.0300(7) 0.0523(5) 0.9064(4) 0.125(2) Uani 0.50 d PD 2
Cl6T Cl 0.2096(6) 0.1775(8) 0.7387(7) 0.140(3) Uani 0.50 d PD 2

loop_
_atom_type_symbol
_atom_type_description
_atom_type_scat_dispersion_real
_atom_type_scat_dispersion_imag
_atom_type_scat_source
C C 0.0033 0.0016 'International Tables Vol C Tables 4.2.6.8 and 6.1.1.4'
H H 0.0000 0.0000 'International Tables Vol C Tables 4.2.6.8 and 6.1.1.4'
O O 0.0106 0.0060 'International Tables Vol C Tables 4.2.6.8 and 6.1.1.4'
Cl Cl 0.1484 0.1585 'International Tables Vol C Tables 4.2.6.8 and 6.1.1.4'

loop_
_geom_angle_atom_site_label_1
_geom_angle_atom_site_label_2
_geom_angle_atom_site_label_3
_geom_angle
_geom_angle_publ_flag
O2 C1 C28 105.9(2) yes
O2 C1 C29 110.2(2) yes
C28 C1 C29 112.8(2) yes
O2 C1 H1 109.3 ?
C28 C1 H1 109.3 ?
C29 C1 H1 109.3 ?
C3 O2 C1 116.5(2) yes
O30 C3 O2 122.7(3) yes
O30 C3 C4 124.1(3) yes
O2 C3 C4 113.2(2) yes
C5 C4 C3 124.7(3) yes
C5 C4 H4 117.7 ?
C3 C4 H4 117.7 ?
C4 C5 C6 125.4(3) yes
C4 C5 H5 117.3 ?
C6 C5 H5 117.3 ?
C5 C6 C7 111.5(2) yes
C5 C6 C31 109.2(3) yes
C7 C6 C31 110.3(3) yes
C5 C6 H6 108.6 ?
C7 C6 H6 108.6 ?
C31 C6 H6 108.6 ?
O32 C7 C6 106.9(2) yes
O32 C7 C8 111.6(2) yes
C6 C7 C8 114.0(2) yes
O32 C7 H7 108.0 ?
C6 C7 H7 108.0 ?
C8 C7 H7 108.0 ?
C9 C8 C33 108.5(3) yes
C9 C8 C7 109.7(2) yes
C33 C8 C7 112.6(3) yes
C9 C8 H8 108.6 ?
C33 C8 H8 108.6 ?
C7 C8 H8 108.6 ?
O34 C9 C10 120.7(3) yes
O34 C9 C8 119.8(3) yes
C10 C9 C8 119.6(2) yes
C9 C10 C35 110.4(2) yes
C9 C10 C11 108.4(2) yes
C35 C10 C11 113.8(2) yes
C9 C10 H10 108.0 ?
C35 C10 H10 108.0 ?
C11 C10 H10 108.0 ?
O36 C11 C12 111.8(2) yes
O36 C11 C10 108.9(2) yes
C12 C11 C10 114.2(2) yes
O36 C11 H11 107.2 ?
C12 C11 H11 107.2 ?
C10 C11 H11 107.2 ?
C13 C12 C11 111.1(2) yes
C13 C12 C37 107.6(2) yes
C11 C12 C37 111.4(2) yes
C13 C12 H12 108.9 ?
C11 C12 H12 108.9 ?
C37 C12 H12 108.9 ?
O38 C13 C12 120.4(2) yes
O38 C13 C14 119.6(2) yes
C12 C13 C14 119.9(2) yes
O39 C14 C40 108.0(2) yes
O39 C14 C15 109.0(2) yes
C40 C14 C15 114.3(2) yes
O39 C14 C13 110.1(2) yes
C40 C14 C13 105.2(2) yes
C15 C14 C13 110.1(2) yes
O41 C15 C16 108.0(2) yes
O41 C15 C14 107.4(2) yes
C16 C15 C14 116.0(2) yes
O41 C15 H15 108.4 ?
C16 C15 H15 108.4 ?
C14 C15 H15 108.4 ?
C42 C16 C17 109.0(3) yes
C42 C16 C15 112.9(2) yes
C17 C16 C15 111.3(2) yes
C42 C16 H16 107.8 ?
C17 C16 H16 107.8 ?
C15 C16 H16 107.8 ?
C18 C17 C16 115.5(3) yes
C18 C17 H17A 108.4 ?
C16 C17 H17A 108.4 ?
C18 C17 H17B 108.4 ?
C16 C17 H17B 108.4 ?
H17A C17 H17B 107.5 ?
C19 C18 C17 122.9(3) yes
C19 C18 H18 118.5 ?
C17 C18 H18 118.5 ?
C18 C19 C20 127.6(3) yes
C18 C19 H19 116.2 ?
C20 C19 H19 116.2 ?
C21 C20 C19 121.7(3) yes
C21 C20 H20 119.2 ?
C19 C20 H20 119.2 ?
C20 C21 C22 127.3(3) yes
C20 C21 H21 116.4 ?
C22 C21 H21 116.4 ?
C21 C22 C43 110.9(3) yes
C21 C22 C23 109.4(2) yes
C43 C22 C23 111.9(3) yes
C21 C22 H22 108.2 ?
C43 C22 H22 108.2 ?
C23 C22 H22 108.2 ?
O45 C23 C24 110.7(2) yes
O45 C23 C22 108.3(2) yes
C24 C23 C22 111.9(2) yes
O45 C23 H23 108.6 ?
C24 C23 H23 108.6 ?
C22 C23 H23 108.6 ?
C23 C24 C25 115.8(2) yes
C23 C24 H24A 108.3 ?
C25 C24 H24A 108.3 ?
C23 C24 H24B 108.3 ?
C25 C24 H24B 108.3 ?
H24A C24 H24B 107.4 ?
O26 C25 C24 107.0(2) yes
O26 C25 C29 109.4(2) yes
C24 C25 C29 113.4(2) yes
O26 C25 H25 109.0 ?
C24 C25 H25 109.0 ?
C29 C25 H25 109.0 ?
C27 O26 C25 115.1(2) yes
O1' C27 O26 110.6(2) yes
O1' C27 C3' 112.1(2) yes
O26 C27 C3' 104.9(2) yes
O1' C27 C28 106.0(2) yes
O26 C27 C28 110.5(2) yes
C3' C27 C28 112.9(2) yes
C1 C28 C46 111.6(3) yes
C1 C28 C27 109.1(2) yes
C46 C28 C27 112.4(2) yes
C1 C28 H28 107.8 ?
C46 C28 H28 107.8 ?
C27 C28 H28 107.8 ?
C47 C29 C1 113.4(2) yes
C47 C29 C25 113.0(2) yes
C1 C29 C25 106.0(2) yes
C47 C29 H29 108.1 ?
C1 C29 H29 108.1 ?
C25 C29 H29 108.1 ?
C6 C31 H31A 109.5 ?
C6 C31 H31B 109.5 ?
H31A C31 H31B 109.5 ?
C6 C31 H31C 109.5 ?
H31A C31 H31C 109.5 ?
H31B C31 H31C 109.5 ?
C7 O32 H32 109.5 ?
C8 C33 H33A 109.5 ?
C8 C33 H33B 109.5 ?
H33A C33 H33B 109.5 ?
C8 C33 H33C 109.5 ?
H33A C33 H33C 109.5 ?
H33B C33 H33C 109.5 ?
C10 C35 H35A 109.5 ?
C10 C35 H35B 109.5 ?
H35A C35 H35B 109.5 ?
C10 C35 H35C 109.5 ?
H35A C35 H35C 109.5 ?
H35B C35 H35C 109.5 ?
C11 O36 H36 109.5 ?
C12 C37 H37A 109.5 ?
C12 C37 H37B 109.5 ?
H37A C37 H37B 109.5 ?
C12 C37 H37C 109.5 ?
H37A C37 H37C 109.5 ?
H37B C37 H37C 109.5 ?
C14 O39 H39 109.5 ?
C14 C40 H40A 109.5 ?
C14 C40 H40B 109.5 ?
H40A C40 H40B 109.5 ?
C14 C40 H40C 109.5 ?
H40A C40 H40C 109.5 ?
H40B C40 H40C 109.5 ?
C15 O41 H41 109.5 ?
C16 C42 H42A 109.5 ?
C16 C42 H42B 109.5 ?
H42A C42 H42B 109.5 ?
C16 C42 H42C 109.5 ?
H42A C42 H42C 109.5 ?
H42B C42 H42C 109.5 ?
C44 C43 C22 115.7(4) yes
C44 C43 H43A 108.3 ?
C22 C43 H43A 108.3 ?
C44 C43 H43B 108.3 ?
C22 C43 H43B 108.3 ?
H43A C43 H43B 107.4 ?
C43 C44 H44A 109.5 ?
C43 C44 H44B 109.5 ?
H44A C44 H44B 109.5 ?
C43 C44 H44C 109.5 ?
H44A C44 H44C 109.5 ?
H44B C44 H44C 109.5 ?
C23 O45 H45 109.5 ?
C28 C46 H46A 109.5 ?
C28 C46 H46B 109.5 ?
H46A C46 H46B 109.5 ?
C28 C46 H46C 109.5 ?
H46A C46 H46C 109.5 ?
H46B C46 H46C 109.5 ?
C29 C47 H47A 109.5 ?
C29 C47 H47B 109.5 ?
H47A C47 H47B 109.5 ?
C29 C47 H47C 109.5 ?
H47A C47 H47C 109.5 ?
H47B C47 H47C 109.5 ?
C27 O1' C6' 114.6(2) yes
C27 C3' C4' 111.5(2) yes
C27 C3' H3'A 109.3 ?
C4' C3' H3'A 109.3 ?
C27 C3' H3'B 109.3 ?
C4' C3' H3'B 109.3 ?
H3'A C3' H3'B 108.0 ?
C5' C4' C3' 111.0(3) yes
C5' C4' H4'A 109.4 ?
C3' C4' H4'A 109.4 ?
C5' C4' H4'B 109.4 ?
C3' C4' H4'B 109.4 ?
H4'A C4' H4'B 108.0 ?
C4' C5' C7' 113.3(3) yes
C4' C5' C6' 107.5(2) yes
C7' C5' C6' 113.6(3) yes
C4' C5' H5' 107.4 ?
C7' C5' H5' 107.4 ?
C6' C5' H5' 107.4 ?
O1' C6' C8' 105.7(2) yes
O1' C6' C5' 110.0(2) yes
C8' C6' C5' 114.9(2) yes
O1' C6' H6' 108.7 ?
C8' C6' H6' 108.7 ?
C5' C6' H6' 108.7 ?
C5' C7' H7'A 109.5 ?
C5' C7' H7'B 109.5 ?
H7'A C7' H7'B 109.5 ?
C5' C7' H7'C 109.5 ?
H7'A C7' H7'C 109.5 ?
H7'B C7' H7'C 109.5 ?
C6' C8' C9' 113.1(2) yes
C6' C8' H8'A 109.0 ?
C9' C8' H8'A 109.0 ?
C6' C8' H8'B 109.0 ?
C9' C8' H8'B 109.0 ?
H8'A C8' H8'B 107.8 ?
O11' C9' C10' 110.9(3) yes
O11' C9' C8' 110.9(2) yes
C10' C9' C8' 112.2(2) yes
O11' C9' H9' 107.5 ?
C10' C9' H9' 107.5 ?
C8' C9' H9' 107.5 ?
C9' C10' H10A 109.5 ?
C9' C10' H10B 109.5 ?
H10A C10' H10B 109.5 ?
C9' C10' H10C 109.5 ?
H10A C10' H10C 109.5 ?
H10B C10' H10C 109.5 ?
C9' O11' H11' 109.5 ?
O1S C1S H1SA 109.5 ?
O1S C1S H1SB 109.5 ?
H1SA C1S H1SB 109.5 ?
O1S C1S H1SC 109.5 ?
H1SA C1S H1SC 109.5 ?
H1SB C1S H1SC 109.5 ?
C1S O1S H1SO 109.5 ?
O2S C2S H2SA 109.5 ?
O2S C2S H2SB 109.5 ?
H2SA C2S H2SB 109.5 ?
O2S C2S H2SC 109.5 ?
H2SA C2S H2SC 109.5 ?
H2SB C2S H2SC 109.5 ?
C2S O2S H2SO 109.5 ?
O3S C3S H3SA 109.5 ?
O3S C3S H3SB 109.5 ?
H3SA C3S H3SB 109.5 ?
O3S C3S H3SC 109.5 ?
H3SA C3S H3SC 109.5 ?
H3SB C3S H3SC 109.5 ?
C3S O3S H3SO 109.5 ?
Cl2S C4S Cl3S 110.7(3) yes
Cl2S C4S Cl1S 110.1(3) yes
Cl3S C4S Cl1S 110.7(3) yes
Cl2S C4S H4S 108.4 ?
Cl3S C4S H4S 108.4 ?
Cl1S C4S H4S 108.4 ?
Cl4S C5S Cl5S 108.8(5) yes
Cl4S C5S Cl6S 110.5(5) yes
Cl5S C5S Cl6S 110.8(5) yes
Cl4S C5S H5S 108.9 ?
Cl5S C5S H5S 108.9 ?
Cl6S C5S H5S 108.9 ?
Cl4T C5T Cl5T 111.0(4) yes
Cl4T C5T Cl6T 111.0(5) yes
Cl5T C5T Cl6T 109.7(5) yes
Cl4T C5T H5T 108.3 ?
Cl5T C5T H5T 108.3 ?
Cl6T C5T H5T 108.3 ?

loop_
_geom_bond_atom_site_label_1
_geom_bond_atom_site_label_2
_geom_bond_distance
_geom_bond_publ_flag
C1 O2 1.458(3) yes
C1 C28 1.527(4) yes
C1 C29 1.530(4) yes
C1 H1 1.00 ?
O2 C3 1.343(3) yes
C3 O30 1.217(3) yes
C3 C4 1.470(4) yes
C4 C5 1.319(4) yes
C4 H4 0.95 ?
C5 C6 1.483(4) yes
C5 H5 0.95 ?
C6 C7 1.523(4) yes
C6 C31 1.544(5) yes
C6 H6 1.00 ?
C7 O32 1.432(3) yes
C7 C8 1.540(4) yes
C7 H7 1.00 ?
C8 C9 1.520(4) yes
C8 C33 1.529(4) yes
C8 H8 1.00 ?
C9 O34 1.215(4) yes
C9 C10 1.517(4) yes
C10 C35 1.525(4) yes
C10 C11 1.550(3) yes
C10 H10 1.00 ?
C11 O36 1.424(3) yes
C11 C12 1.525(4) yes
C11 H11 1.00 ?
C12 C13 1.523(4) yes
C12 C37 1.530(4) yes
C12 H12 1.00 ?
C13 O38 1.219(3) yes
C13 C14 1.543(4) yes
C14 O39 1.425(4) yes
C14 C40 1.528(4) yes
C14 C15 1.543(4) yes
C15 O41 1.428(3) yes
C15 C16 1.536(4) yes
C15 H15 1.00 ?
C16 C42 1.525(5) yes
C16 C17 1.535(5) yes
C16 H16 1.00 ?
C17 C18 1.496(5) yes
C17 H17A 0.99 ?
C17 H17B 0.99 ?
C18 C19 1.334(5) yes
C18 H18 0.95 ?
C19 C20 1.455(5) yes
C19 H19 0.95 ?
C20 C21 1.338(5) yes
C20 H20 0.95 ?
C21 C22 1.489(5) yes
C21 H21 0.95 ?
C22 C43 1.530(5) yes
C22 C23 1.549(4) yes
C22 H22 1.00 ?
C23 O45 1.448(3) yes
C23 C24 1.503(4) yes
C23 H23 1.00 ?
C24 C25 1.513(4) yes
C24 H24A 0.99 ?
C24 H24B 0.99 ?
C25 O26 1.452(3) yes
C25 C29 1.535(4) yes
C25 H25 1.00 ?
O26 C27 1.438(3) yes
C27 O1' 1.411(3) yes
C27 C3' 1.520(4) yes
C27 C28 1.551(4) yes
C28 C46 1.529(5) yes
C28 H28 1.00 ?
C29 C47 1.523(4) yes
C29 H29 1.00 ?
C31 H31A 0.98 ?
C31 H31B 0.98 ?
C31 H31C 0.98 ?
O32 H32 0.84 ?
C33 H33A 0.98 ?
C33 H33B 0.98 ?
C33 H33C 0.98 ?
C35 H35A 0.98 ?
C35 H35B 0.98 ?
C35 H35C 0.98 ?
O36 H36 0.84 ?
C37 H37A 0.98 ?
C37 H37B 0.98 ?
C37 H37C 0.98 ?
O39 H39 0.84 ?
C40 H40A 0.98 ?
C40 H40B 0.98 ?
C40 H40C 0.98 ?
O41 H41 0.84 ?
C42 H42A 0.98 ?
C42 H42B 0.98 ?
C42 H42C 0.98 ?
C43 C44 1.473(7) yes
C43 H43A 0.99 ?
C43 H43B 0.99 ?
C44 H44A 0.98 ?
C44 H44B 0.98 ?
C44 H44C 0.98 ?
O45 H45 0.84 ?
C46 H46A 0.98 ?
C46 H46B 0.98 ?
C46 H46C 0.98 ?
C47 H47A 0.98 ?
C47 H47B 0.98 ?
C47 H47C 0.98 ?
O1' C6' 1.456(3) yes
C3' C4' 1.529(4) yes
C3' H3'A 0.99 ?
C3' H3'B 0.99 ?
C4' C5' 1.518(5) yes
C4' H4'A 0.99 ?
C4' H4'B 0.99 ?
C5' C7' 1.524(6) yes
C5' C6' 1.535(4) yes
C5' H5' 1.00 ?
C6' C8' 1.511(4) yes
C6' H6' 1.00 ?
C7' H7'A 0.98 ?
C7' H7'B 0.98 ?
C7' H7'C 0.98 ?
C8' C9' 1.523(4) yes
C8' H8'A 0.99 ?
C8' H8'B 0.99 ?
C9' O11' 1.433(4) yes
C9' C10' 1.502(5) yes
C9' H9' 1.00 ?
C10' H10A 0.98 ?
C10' H10B 0.98 ?
C10' H10C 0.98 ?
O11' H11' 0.84 ?
C1S O1S 1.400(4) yes
C1S H1SA 0.98 ?
C1S H1SB 0.98 ?
C1S H1SC 0.98 ?
O1S H1SO 0.84 ?
C2S O2S 1.372(6) yes
C2S H2SA 0.98 ?
C2S H2SB 0.98 ?
C2S H2SC 0.98 ?
O2S H2SO 0.84 ?
C3S O3S 1.335(7) yes
C3S H3SA 0.98 ?
C3S H3SB 0.98 ?
C3S H3SC 0.98 ?
O3S H3SO 0.84 ?
C4S Cl2S 1.734(6) yes
C4S Cl3S 1.737(5) yes
C4S Cl1S 1.751(4) yes
C4S H4S 1.00 ?
C5S Cl4S 1.741(5) yes
C5S Cl5S 1.744(5) yes
C5S Cl6S 1.744(5) yes
C5S H5S 1.00 ?
C5T Cl4T 1.742(5) yes
C5T Cl5T 1.744(5) yes
C5T Cl6T 1.746(5) yes
C5T H5T 1.00 ?

loop_
_geom_torsion_atom_site_label_1
_geom_torsion_atom_site_label_2
_geom_torsion_atom_site_label_3
_geom_torsion_atom_site_label_4
_geom_torsion
C28 C1 O2 C3 162.1(2)
C29 C1 O2 C3 -75.6(3)
C1 O2 C3 O30 -1.8(4)
C1 O2 C3 C4 177.6(2)
O30 C3 C4 C5 176.0(3)
O2 C3 C4 C5 -3.3(4)
C3 C4 C5 C6 177.4(3)
C4 C5 C6 C7 128.4(3)
C4 C5 C6 C31 -109.5(4)
C5 C6 C7 O32 177.0(2)
C31 C6 C7 O32 55.5(3)
C5 C6 C7 C8 -59.1(3)
C31 C6 C7 C8 179.3(3)
O32 C7 C8 C9 -63.2(3)
C6 C7 C8 C9 175.5(2)
O32 C7 C8 C33 57.8(4)
C6 C7 C8 C33 -63.5(3)
C33 C8 C9 O34 -65.4(4)
C7 C8 C9 O34 58.1(4)
C33 C8 C9 C10 114.4(3)
C7 C8 C9 C10 -122.2(3)
O34 C9 C10 C35 5.8(4)
C8 C9 C10 C35 -173.9(3)
O34 C9 C10 C11 -119.4(3)
C8 C9 C10 C11 60.9(3)
C9 C10 C11 O36 49.4(3)
C35 C10 C11 O36 -73.8(3)
C9 C10 C11 C12 175.1(2)
C35 C10 C11 C12 51.9(3)
O36 C11 C12 C13 -172.5(2)
C10 C11 C12 C13 63.3(3)
O36 C11 C12 C37 -52.6(3)
C10 C11 C12 C37 -176.8(2)
C11 C12 C13 O38 35.6(3)
C37 C12 C13 O38 -86.6(3)
C11 C12 C13 C14 -143.7(2)
C37 C12 C13 C14 94.1(3)
O38 C13 C14 O39 172.5(2)
C12 C13 C14 O39 -8.2(3)
O38 C13 C14 C40 -71.3(3)
C12 C13 C14 C40 108.0(3)
O38 C13 C14 C15 52.3(3)
C12 C13 C14 C15 -128.4(2)
O39 C14 C15 O41 -37.6(3)
C40 C14 C15 O41 -158.6(2)
C13 C14 C15 O41 83.3(3)
O39 C14 C15 C16 83.2(3)
C40 C14 C15 C16 -37.8(4)
C13 C14 C15 C16 -155.9(2)
O41 C15 C16 C42 56.5(3)
C14 C15 C16 C42 -64.0(4)
O41 C15 C16 C17 -66.4(3)
C14 C15 C16 C17 173.0(3)
C42 C16 C17 C18 176.3(3)
C15 C16 C17 C18 -58.5(4)
C16 C17 C18 C19 130.3(3)
C17 C18 C19 C20 -178.5(3)
C18 C19 C20 C21 172.5(3)
C19 C20 C21 C22 -173.6(3)
C20 C21 C22 C43 -129.7(3)
C20 C21 C22 C23 106.4(3)
C21 C22 C23 O45 66.1(3)
C43 C22 C23 O45 -57.3(3)
C21 C22 C23 C24 -56.2(3)
C43 C22 C23 C24 -179.6(3)
O45 C23 C24 C25 63.6(3)
C22 C23 C24 C25 -175.5(2)
C23 C24 C25 O26 -67.4(3)
C23 C24 C25 C29 171.8(2)
C24 C25 O26 C27 174.3(2)
C29 C25 O26 C27 -62.4(3)
C25 O26 C27 O1' -60.1(3)
C25 O26 C27 C3' 178.9(2)
C25 O26 C27 C28 57.0(3)
O2 C1 C28 C46 -59.6(3)
C29 C1 C28 C46 179.8(2)
O2 C1 C28 C27 175.6(2)
C29 C1 C28 C27 55.0(3)
O1' C27 C28 C1 69.0(3)
O26 C27 C28 C1 -50.8(3)
C3' C27 C28 C1 -167.9(2)
O1' C27 C28 C46 -55.4(3)
O26 C27 C28 C46 -175.2(2)
C3' C27 C28 C46 67.7(3)
O2 C1 C29 C47 -52.6(3)
C28 C1 C29 C47 65.5(3)
O2 C1 C29 C25 -177.1(2)
C28 C1 C29 C25 -59.0(3)
O26 C25 C29 C47 -65.1(3)
C24 C25 C29 C47 54.3(3)
O26 C25 C29 C1 59.6(3)
C24 C25 C29 C1 179.0(2)
C21 C22 C43 C44 176.2(4)
C23 C22 C43 C44 -61.3(4)
O26 C27 O1' C6' -62.1(3)
C3' C27 O1' C6' 54.6(3)
C28 C27 O1' C6' 178.2(2)
O1' C27 C3' C4' -49.7(4)
O26 C27 C3' C4' 70.3(3)
C28 C27 C3' C4' -169.3(3)
C27 C3' C4' C5' 52.4(4)
C3' C4' C5' C7' 69.6(3)
C3' C4' C5' C6' -56.7(3)
C27 O1' C6' C8' 175.2(2)
C27 O1' C6' C5' -60.2(3)
C4' C5' C6' O1' 59.3(3)
C7' C5' C6' O1' -66.9(3)
C4' C5' C6' C8' 178.4(3)
C7' C5' C6' C8' 52.2(3)
O1' C6' C8' C9' -70.7(3)
C5' C6' C8' C9' 167.8(3)
C6' C8' C9' O11' -60.4(3)
C6' C8' C9' C10' 174.9(3)
